data_4028669
loop_
_publ_author_name
'Paul Br\'emond'
'Teddy Butscher'
'Val\'erie Roubaud'
'Didier Siri'
'St\'ephane Viel'

_publ_section_title
;
 Intramolecular Hydrogen Bond in Alkoxyamines. Influence on the C-ON Bond
 Homolysis
;
_journal_name_full 'Journal of Organic Chemistry'
_journal_page_first 10524
_journal_page_last 10529
_journal_paper_doi 10.1021/jo401681w
_journal_volume 78
_journal_year 2013
_chemical_compound_source 'synthesis as described'
_chemical_formula_moiety 'C23 H40 N1 O6 P1'
_chemical_formula_sum 'C23 H40 N O6 P'
_chemical_formula_weight 457.53
_chemical_name_systematic
;
 ?
;
_space_group_IT_number 2
_symmetry_cell_setting triclinic
_symmetry_Int_Tables_number 2
_symmetry_space_group_name_Hall '-P 1'
_symmetry_space_group_name_H-M 'P -1'
_atom_sites_solution_hydrogens geom
_atom_sites_solution_primary direct
_atom_sites_solution_secondary difmap
_audit_conform_dict_location ftp://ftp.iucr.org/pub/cif_core.dic
_audit_conform_dict_name cif_core.dic
_audit_conform_dict_version 2.4
_audit_creation_date 2012-01-09T14:03:44-00:00
_audit_creation_method 'WinGX routine CIF_UPDATE'
_cell_angle_alpha 90.0430(8)
_cell_angle_beta 97.5179(9)
_cell_angle_gamma 103.211(2)
_cell_formula_units_Z 2
_cell_length_a 8.5111(2)
_cell_length_b 11.5511(3)
_cell_length_c 14.0074(4)
_cell_measurement_reflns_used 17537
_cell_measurement_temperature 293(2)
_cell_measurement_theta_max 29.03
_cell_measurement_theta_min 1.47
_cell_measurement_wavelength 0.71073
_cell_volume 1328.46(6)
_computing_molecular_graphics 'Ortep-3 for Windows (Farrugia, 1997)'
_computing_publication_material 'WinGX publication routines (Farrugia, 1999)'
_computing_structure_refinement 'SHELXL-97 (Sheldrick, 2008)'
_diffrn_ambient_temperature 293(2)
_diffrn_measured_fraction_theta_full 0.944
_diffrn_measured_fraction_theta_max 0.944
_diffrn_measurement_device_type KappaCCD
_diffrn_measurement_method 'Omega + Phi scan'
_diffrn_radiation_monochromator graphite
_diffrn_radiation_probe x-ray
_diffrn_radiation_type MoK\a
_diffrn_radiation_wavelength 0.71073
_diffrn_reflns_av_R_equivalents 0.031
_diffrn_reflns_av_unetI/netI 0.0366
_diffrn_reflns_limit_h_max 11
_diffrn_reflns_limit_h_min 0
_diffrn_reflns_limit_k_max 15
_diffrn_reflns_limit_k_min -15
_diffrn_reflns_limit_l_max 18
_diffrn_reflns_limit_l_min -19
_diffrn_reflns_number 17537
_diffrn_reflns_theta_full 29.03
_diffrn_reflns_theta_max 29.03
_diffrn_reflns_theta_min 1.47
_diffrn_standards_number 0
_exptl_absorpt_coefficient_mu 0.138
_exptl_absorpt_correction_type none
_exptl_crystal_colour colourless
_exptl_crystal_density_diffrn 1.144
_exptl_crystal_description prism
_exptl_crystal_F_000 496
_exptl_crystal_size_max 0.4
_exptl_crystal_size_mid 0.24
_exptl_crystal_size_min 0.24
_refine_diff_density_max 0.449
_refine_diff_density_min -0.741
_refine_diff_density_rms 0.198
_refine_ls_extinction_method none
_refine_ls_goodness_of_fit_ref 1.141
_refine_ls_hydrogen_treatment constr
_refine_ls_matrix_type full
_refine_ls_number_parameters 307
_refine_ls_number_reflns 6682
_refine_ls_number_restraints 0
_refine_ls_restrained_S_all 1.141
_refine_ls_R_factor_all 0.0883
_refine_ls_R_factor_gt 0.0624
_refine_ls_shift/su_max 0
_refine_ls_shift/su_mean 0
_refine_ls_structure_factor_coef Fsqd
_refine_ls_weighting_details 'calc w=1/[\s^2^(Fo^2^)+(0.1187P)^2^+0.1843P] where P=(Fo^2^+2Fc^2^)/3'
_refine_ls_weighting_scheme calc
_refine_ls_wR_factor_gt 0.1737
_refine_ls_wR_factor_ref 0.2046
_reflns_number_gt 5173
_reflns_number_total 6682
_reflns_threshold_expression >2\s(I)
_cod_data_source_file jo401681w_si_004.cif
_cod_data_source_block stoacf2
_cod_original_formula_sum 'C23 H40 N1 O6 P1'
_cod_database_code 4028669

loop_
_symmetry_equiv_pos_as_xyz
'x, y, z'
'-x, -y, -z'

loop_
_atom_site_label
_atom_site_type_symbol
_atom_site_fract_x
_atom_site_fract_y
_atom_site_fract_z
_atom_site_U_iso_or_equiv
_atom_site_adp_type
_atom_site_occupancy
_atom_site_symmetry_multiplicity
_atom_site_calc_flag
_atom_site_refinement_flags
_atom_site_disorder_assembly
_atom_site_disorder_group
C1 C 0.0096(2) 0.73573(16) 0.40313(12) 0.0439(4) Uani 1 1 d . . .
H1 H -0.0029 0.6493 0.3994 0.053 Uiso 1 1 calc R . .
C2 C 0.1427(2) 0.78918(17) 0.48349(13) 0.0464(4) Uani 1 1 d . . .
C3 C 0.2041(3) 0.7180(2) 0.55022(18) 0.0684(6) Uani 1 1 d . . .
H3 H 0.1641 0.6359 0.5462 0.082 Uiso 1 1 calc R . .
C4 C 0.3269(4) 0.7697(3) 0.6241(2) 0.0956(10) Uani 1 1 d . . .
H4 H 0.368 0.7217 0.6695 0.115 Uiso 1 1 calc R . .
C5 C 0.3868(4) 0.8890(3) 0.6306(2) 0.0900(9) Uani 1 1 d . . .
H5 H 0.4687 0.9222 0.6801 0.108 Uiso 1 1 calc R . .
C6 C 0.3274(3) 0.9608(2) 0.56457(18) 0.0703(6) Uani 1 1 d . . .
H6 H 0.3698 1.0426 0.5686 0.084 Uiso 1 1 calc R . .
C7 C 0.2042(3) 0.91149(19) 0.49197(15) 0.0558(5) Uani 1 1 d . . .
H7 H 0.1619 0.9607 0.4482 0.067 Uiso 1 1 calc R . .
C8 C -0.1521(2) 0.7641(2) 0.41969(15) 0.0583(5) Uani 1 1 d . . .
H8A H -0.1506 0.845 0.3991 0.07 Uiso 0.5 1 d PR A 1
H8B H -0.2389 0.7112 0.3794 0.07 Uiso 0.5 1 d PR A 1
H8C H -0.2275 0.755 0.3604 0.07 Uiso 0.5 1 d PR A 2
H8D H -0.1364 0.8438 0.4468 0.07 Uiso 0.5 1 d PR A 2
C10 C -0.3007(6) 0.6238(4) 0.6375(3) 0.1258(15) Uani 1 1 d . . .
H10A H -0.4031 0.5649 0.6362 0.189 Uiso 0.5 1 d PR B 1
H10B H -0.3085 0.6958 0.6654 0.189 Uiso 0.5 1 d PR B 1
H10C H -0.2163 0.5925 0.6739 0.189 Uiso 0.5 1 d PR B 1
H10D H -0.2991 0.6631 0.6981 0.189 Uiso 0.5 1 d PR B 2
H10E H -0.2326 0.5678 0.646 0.189 Uiso 0.5 1 d PR B 2
H10F H -0.4102 0.5825 0.6139 0.189 Uiso 0.5 1 d PR B 2
C11 C -0.05154(18) 0.68685(15) 0.15829(12) 0.0387(3) Uani 1 1 d . . .
H11 H 0.0073 0.6882 0.1025 0.046 Uiso 1 1 calc R . .
C12 C -0.0358(4) 1.0185(2) 0.2346(2) 0.0731(6) Uani 1 1 d . . .
H12A H 0.0702 1.0409 0.2734 0.088 Uiso 1 1 calc R . .
H12B H -0.1148 0.9826 0.2763 0.088 Uiso 1 1 calc R . .
C13 C -0.0800(5) 1.1255(3) 0.1918(3) 0.1219(14) Uani 1 1 d . . .
H13A H -0.0069 1.1572 0.1466 0.183 Uiso 1 1 calc R . .
H13B H -0.0722 1.1842 0.2418 0.183 Uiso 1 1 calc R . .
H13C H -0.1896 1.1046 0.1593 0.183 Uiso 1 1 calc R . .
C14 C -0.2857(5) 0.8797(3) -0.0214(2) 0.1012(11) Uani 1 1 d . . .
H14A H -0.3421 0.9126 0.0239 0.121 Uiso 1 1 calc R . .
H14B H -0.2133 0.9452 -0.0482 0.121 Uiso 1 1 calc R . .
C15 C -0.4023(6) 0.8149(5) -0.0974(4) 0.184(3) Uani 1 1 d . . .
H15A H -0.3483 0.7735 -0.1375 0.276 Uiso 1 1 calc R . .
H15B H -0.4521 0.8692 -0.1355 0.276 Uiso 1 1 calc R . .
H15C H -0.4845 0.7585 -0.0702 0.276 Uiso 1 1 calc R . .
C16 C -0.1746(2) 0.56097(16) 0.15234(15) 0.0493(4) Uani 1 1 d . . .
C17 C -0.2717(3) 0.5392(2) 0.23736(18) 0.0660(6) Uani 1 1 d . . .
H17A H -0.3298 0.6008 0.2415 0.099 Uiso 1 1 calc R . .
H17B H -0.1987 0.5399 0.2958 0.099 Uiso 1 1 calc R . .
H17C H -0.3477 0.4634 0.2283 0.099 Uiso 1 1 calc R . .
C18 C -0.2939(3) 0.5471(2) 0.05884(18) 0.0652(6) Uani 1 1 d . . .
H18A H -0.2341 0.5667 0.0052 0.098 Uiso 1 1 calc R . .
H18B H -0.3659 0.5996 0.0618 0.098 Uiso 1 1 calc R . .
H18C H -0.3562 0.4664 0.051 0.098 Uiso 1 1 calc R . .
C19 C -0.0784(3) 0.4643(2) 0.1490(2) 0.0730(7) Uani 1 1 d . . .
H19A H -0.1522 0.3874 0.1443 0.109 Uiso 1 1 calc R . .
H19B H -0.002 0.4702 0.2066 0.109 Uiso 1 1 calc R . .
H19C H -0.0209 0.4748 0.0939 0.109 Uiso 1 1 calc R . .
C20 C 0.24938(18) 0.73989(16) 0.22512(13) 0.0446(4) Uani 1 1 d . . .
C21 C 0.2905(3) 0.8623(2) 0.1820(2) 0.0701(6) Uani 1 1 d . . .
H21A H 0.2261 0.8612 0.1203 0.105 Uiso 1 1 calc R . .
H21B H 0.404 0.8829 0.1745 0.105 Uiso 1 1 calc R . .
H21C H 0.2675 0.9202 0.2241 0.105 Uiso 1 1 calc R . .
C22 C 0.3583(2) 0.7405(2) 0.31996(16) 0.0648(6) Uani 1 1 d . . .
H22A H 0.3472 0.8032 0.3617 0.097 Uiso 1 1 calc R . .
H22B H 0.4695 0.7531 0.3083 0.097 Uiso 1 1 calc R . .
H22C H 0.3271 0.6654 0.3499 0.097 Uiso 1 1 calc R . .
C23 C 0.2856(2) 0.6479(2) 0.15777(17) 0.0636(6) Uani 1 1 d . . .
H23A H 0.2626 0.571 0.1857 0.095 Uiso 1 1 calc R . .
H23B H 0.3983 0.6696 0.1486 0.095 Uiso 1 1 calc R . .
H23C H 0.2186 0.6453 0.0967 0.095 Uiso 1 1 calc R . .
N1 N 0.07444(15) 0.69850(12) 0.24429(10) 0.0376(3) Uani 1 1 d . . .
O1 O 0.04207(13) 0.78549(10) 0.31104(8) 0.0392(3) Uani 1 1 d . . .
C9A C -0.2632(9) 0.6425(7) 0.5352(6) 0.0816(18) Uani 0.5 1 d P C 1
O2A O -0.1895(4) 0.7566(3) 0.5160(2) 0.0557(7) Uani 0.5 1 d P C 1
O3A O -0.2859(9) 0.5624(4) 0.4798(5) 0.142(3) Uani 0.5 1 d P C 1
C9B C -0.2434(7) 0.7072(7) 0.5726(5) 0.0728(14) Uani 0.5 1 d P C 2
O2B O -0.2111(5) 0.6689(4) 0.4918(3) 0.0732(10) Uani 0.5 1 d P C 2
O3B O -0.2251(8) 0.8108(4) 0.5923(4) 0.1188(18) Uani 0.5 1 d P C 2
O4 O -0.30054(16) 0.80183(14) 0.19078(11) 0.0584(4) Uani 1 1 d . . .
O5 O -0.03172(16) 0.93338(11) 0.16002(10) 0.0523(3) Uani 1 1 d . . .
O6 O -0.1919(2) 0.80329(15) 0.02804(11) 0.0638(4) Uani 1 1 d . . .
P1 P -0.15707(5) 0.81003(4) 0.14204(3) 0.04247(16) Uani 1 1 d . . .

loop_
_atom_site_aniso_label
_atom_site_aniso_U_11
_atom_site_aniso_U_22
_atom_site_aniso_U_33
_atom_site_aniso_U_23
_atom_site_aniso_U_13
_atom_site_aniso_U_12
C1 0.0418(9) 0.0467(9) 0.0429(9) 0.0011(7) 0.0061(7) 0.0092(7)
C2 0.0434(9) 0.0554(10) 0.0415(9) -0.0001(7) 0.0056(7) 0.0138(7)
C3 0.0681(14) 0.0690(14) 0.0657(14) 0.0149(11) -0.0025(10) 0.0170(11)
C4 0.088(2) 0.121(3) 0.0693(17) 0.0209(17) -0.0235(14) 0.0251(18)
C5 0.0717(17) 0.121(3) 0.0650(16) -0.0134(16) -0.0181(12) 0.0115(16)
C6 0.0620(13) 0.0754(15) 0.0670(14) -0.0211(12) -0.0017(11) 0.0087(11)
C7 0.0550(11) 0.0569(11) 0.0545(11) -0.0093(9) -0.0007(8) 0.0154(9)
C8 0.0446(10) 0.0809(14) 0.0515(11) 0.0033(10) 0.0140(8) 0.0143(9)
C10 0.142(3) 0.156(4) 0.098(3) 0.042(2) 0.065(2) 0.043(3)
C11 0.0290(7) 0.0430(8) 0.0428(8) -0.0041(6) 0.0022(6) 0.0072(6)
C12 0.0868(17) 0.0484(12) 0.0855(17) -0.0076(11) 0.0091(13) 0.0197(11)
C13 0.148(3) 0.0667(19) 0.170(4) 0.011(2) 0.041(3) 0.054(2)
C14 0.121(3) 0.120(3) 0.0698(17) 0.0247(17) -0.0182(17) 0.059(2)
C15 0.146(4) 0.152(4) 0.197(5) 0.061(4) -0.109(4) -0.008(3)
C16 0.0369(9) 0.0418(9) 0.0632(11) -0.0071(8) -0.0044(7) 0.0032(7)
C17 0.0569(12) 0.0523(11) 0.0768(15) 0.0021(10) 0.0073(10) -0.0113(9)
C18 0.0490(11) 0.0625(13) 0.0729(14) -0.0174(11) -0.0142(9) 0.0022(9)
C19 0.0594(13) 0.0445(11) 0.109(2) -0.0118(11) -0.0098(12) 0.0110(9)
C20 0.0259(7) 0.0527(10) 0.0545(10) -0.0082(8) 0.0055(6) 0.0075(6)
C21 0.0395(10) 0.0637(13) 0.1062(19) 0.0102(12) 0.0235(11) 0.0027(9)
C22 0.0332(9) 0.0955(17) 0.0649(13) -0.0163(12) -0.0046(8) 0.0195(9)
C23 0.0392(10) 0.0828(15) 0.0713(14) -0.0228(11) 0.0099(9) 0.0181(9)
N1 0.0276(6) 0.0408(7) 0.0438(7) -0.0072(5) 0.0018(5) 0.0086(5)
O1 0.0378(6) 0.0398(6) 0.0414(6) -0.0026(5) 0.0063(4) 0.0109(4)
C9A 0.093(4) 0.074(4) 0.092(5) 0.019(4) 0.050(4) 0.027(3)
O2A 0.0568(16) 0.0605(19) 0.0534(16) -0.0008(15) 0.0232(13) 0.0118(13)
O3A 0.213(7) 0.064(3) 0.154(5) -0.002(3) 0.119(5) -0.009(3)
C9B 0.072(3) 0.076(4) 0.072(4) 0.009(3) 0.022(3) 0.012(3)
O2B 0.078(2) 0.069(3) 0.076(2) 0.010(2) 0.038(2) 0.0081(18)
O3B 0.185(5) 0.085(3) 0.094(3) -0.010(2) 0.055(3) 0.025(3)
O4 0.0379(7) 0.0699(9) 0.0737(10) 0.0123(7) 0.0157(6) 0.0205(6)
O5 0.0512(7) 0.0432(7) 0.0634(8) 0.0053(6) 0.0110(6) 0.0107(5)
O6 0.0701(10) 0.0739(10) 0.0481(8) 0.0090(7) -0.0033(7) 0.0245(8)
P1 0.0337(2) 0.0478(3) 0.0471(3) 0.00567(18) 0.00454(17) 0.01243(17)

loop_
_atom_type_symbol
_atom_type_description
_atom_type_scat_dispersion_real
_atom_type_scat_dispersion_imag
_atom_type_scat_source
C C 0.0033 0.0016 'International Tables Vol C Tables 4.2.6.8 and 6.1.1.4'
H H 0 0 'International Tables Vol C Tables 4.2.6.8 and 6.1.1.4'
N N 0.0061 0.0033 'International Tables Vol C Tables 4.2.6.8 and 6.1.1.4'
O O 0.0106 0.006 'International Tables Vol C Tables 4.2.6.8 and 6.1.1.4'
P P 0.1023 0.0942 'International Tables Vol C Tables 4.2.6.8 and 6.1.1.4'

loop_
_geom_angle_atom_site_label_1
_geom_angle_atom_site_label_2
_geom_angle_atom_site_label_3
_geom_angle
O1 C1 C2 112.10(14)
O1 C1 C8 104.96(15)
C2 C1 C8 110.74(15)
O1 C1 H1 109.6
C2 C1 H1 109.6
C8 C1 H1 109.6
C3 C2 C7 118.79(19)
C3 C2 C1 120.72(19)
C7 C2 C1 120.49(17)
C2 C3 C4 119.6(2)
C2 C3 H3 120.2
C4 C3 H3 120.2
C5 C4 C3 120.8(3)
C5 C4 H4 119.6
C3 C4 H4 119.6
C4 C5 C6 120.2(2)
C4 C5 H5 119.9
C6 C5 H5 119.9
C5 C6 C7 119.8(3)
C5 C6 H6 120.1
C7 C6 H6 120.1
C6 C7 C2 120.8(2)
C6 C7 H7 119.6
C2 C7 H7 119.6
O2A C8 C1 116.4(2)
O2A C8 O2B 40.70(18)
C1 C8 O2B 101.1(2)
O2A C8 H8A 107.6
C1 C8 H8A 108
O2B C8 H8A 145.5
O2A C8 H8B 108.2
C1 C8 H8B 108.6
O2B C8 H8B 79.2
H8A C8 H8B 107.7
O2A C8 H8C 127.8
C1 C8 H8C 111.4
O2B C8 H8C 111.4
H8A C8 H8C 74.8
H8B C8 H8C 34.1
O2A C8 H8D 70.9
C1 C8 H8D 111.7
O2B C8 H8D 111.6
H8A C8 H8D 39.9
H8B C8 H8D 134.7
H8C C8 H8D 109.4
C9B C10 C9A 35.2(3)
C9B C10 H10A 132.1
C9A C10 H10A 108.6
C9B C10 H10B 76.4
C9A C10 H10B 110
H10A C10 H10B 110.2
C9B C10 H10C 113.4
C9A C10 H10C 109
H10A C10 H10C 108
H10B C10 H10C 111
C9B C10 H10D 109.1
C9A C10 H10D 144.3
H10A C10 H10D 99
H10B C10 H10D 37
H10C C10 H10D 82.3
C9B C10 H10E 109.6
C9A C10 H10E 90.2
H10A C10 H10E 95.6
H10B C10 H10E 138.9
H10C C10 H10E 28.3
H10D C10 H10E 109.5
C9B C10 H10F 109.6
C9A C10 H10F 90.3
H10A C10 H10F 22.6
H10B C10 H10F 106
H10C C10 H10F 128.2
H10D C10 H10F 109.5
H10E C10 H10F 109.5
N1 C11 C16 111.24(14)
N1 C11 P1 115.75(11)
C16 C11 P1 112.30(11)
N1 C11 H11 105.5
C16 C11 H11 105.5
P1 C11 H11 105.5
O5 C12 C13 110.4(3)
O5 C12 H12A 109.6
C13 C12 H12A 109.6
O5 C12 H12B 109.6
C13 C12 H12B 109.6
H12A C12 H12B 108.1
C12 C13 H13A 109.5
C12 C13 H13B 109.5
H13A C13 H13B 109.5
C12 C13 H13C 109.5
H13A C13 H13C 109.5
H13B C13 H13C 109.5
C15 C14 O6 110.7(3)
C15 C14 H14A 109.5
O6 C14 H14A 109.5
C15 C14 H14B 109.5
O6 C14 H14B 109.5
H14A C14 H14B 108.1
C14 C15 H15A 109.5
C14 C15 H15B 109.5
H15A C15 H15B 109.5
C14 C15 H15C 109.5
H15A C15 H15C 109.5
H15B C15 H15C 109.5
C17 C16 C19 108.7(2)
C17 C16 C18 108.77(17)
C19 C16 C18 107.00(17)
C17 C16 C11 113.25(15)
C19 C16 C11 108.72(15)
C18 C16 C11 110.22(16)
C16 C17 H17A 109.5
C16 C17 H17B 109.5
H17A C17 H17B 109.5
C16 C17 H17C 109.5
H17A C17 H17C 109.5
H17B C17 H17C 109.5
C16 C18 H18A 109.5
C16 C18 H18B 109.5
H18A C18 H18B 109.5
C16 C18 H18C 109.5
H18A C18 H18C 109.5
H18B C18 H18C 109.5
C16 C19 H19A 109.5
C16 C19 H19B 109.5
H19A C19 H19B 109.5
C16 C19 H19C 109.5
H19A C19 H19C 109.5
H19B C19 H19C 109.5
N1 C20 C22 107.64(15)
N1 C20 C21 114.88(15)
C22 C20 C21 109.15(17)
N1 C20 C23 108.27(14)
C22 C20 C23 107.26(17)
C21 C20 C23 109.38(18)
C20 C21 H21A 109.5
C20 C21 H21B 109.5
H21A C21 H21B 109.5
C20 C21 H21C 109.5
H21A C21 H21C 109.5
H21B C21 H21C 109.5
C20 C22 H22A 109.5
C20 C22 H22B 109.5
H22A C22 H22B 109.5
C20 C22 H22C 109.5
H22A C22 H22C 109.5
H22B C22 H22C 109.5
C20 C23 H23A 109.5
C20 C23 H23B 109.5
H23A C23 H23B 109.5
C20 C23 H23C 109.5
H23A C23 H23C 109.5
H23B C23 H23C 109.5
O1 N1 C11 107.03(11)
O1 N1 C20 107.93(11)
C11 N1 C20 115.67(13)
C1 O1 N1 112.48(12)
O3A C9A O2A 123.5(7)
O3A C9A C10 121.3(6)
O2A C9A C10 115.0(7)
C9A O2A C8 110.8(5)
C9A O2A H8D 149.2
C8 O2A H8D 39.6
O3B C9B O2B 122.9(6)
O3B C9B C10 119.5(6)
O2B C9B C10 117.6(7)
O3B C9B H10B 81.4
O2B C9B H10B 155.4
C10 C9B H10B 38.3
C9B O2B C8 116.4(5)
C12 O5 P1 123.53(15)
C14 O6 P1 119.60(19)
O4 P1 O5 113.13(8)
O4 P1 O6 115.02(9)
O5 P1 O6 101.11(8)
O4 P1 C11 117.06(8)
O5 P1 C11 110.55(7)
O6 P1 C11 97.94(8)

loop_
_geom_bond_atom_site_label_1
_geom_bond_atom_site_label_2
_geom_bond_distance
C1 O1 1.447(2)
C1 C2 1.509(2)
C1 C8 1.531(3)
C1 H1 0.98
C2 C3 1.376(3)
C2 C7 1.389(3)
C3 C4 1.397(4)
C3 H3 0.93
C4 C5 1.354(5)
C4 H4 0.93
C5 C6 1.368(4)
C5 H5 0.93
C6 C7 1.380(3)
C6 H6 0.93
C7 H7 0.93
C8 O2A 1.424(3)
C8 O2B 1.537(5)
C8 H8A 0.9757
C8 H8B 0.9597
C8 H8C 0.97
C8 H8D 0.97
C10 C9B 1.377(7)
C10 C9A 1.514(9)
C10 H10A 0.9732
C10 H10B 0.9385
C10 H10C 0.9641
C10 H10D 0.96
C10 H10E 0.96
C10 H10F 0.96
C11 N1 1.488(2)
C11 C16 1.581(2)
C11 P1 1.8477(17)
C11 H11 0.98
C12 O5 1.443(3)
C12 C13 1.478(4)
C12 H12A 0.97
C12 H12B 0.97
C13 H13A 0.96
C13 H13B 0.96
C13 H13C 0.96
C14 C15 1.436(5)
C14 O6 1.441(3)
C14 H14A 0.97
C14 H14B 0.97
C15 H15A 0.96
C15 H15B 0.96
C15 H15C 0.96
C16 C17 1.526(3)
C16 C19 1.532(3)
C16 C18 1.533(3)
C17 H17A 0.96
C17 H17B 0.96
C17 H17C 0.96
C18 H18A 0.96
C18 H18B 0.96
C18 H18C 0.96
C19 H19A 0.96
C19 H19B 0.96
C19 H19C 0.96
C20 N1 1.516(2)
C20 C22 1.516(3)
C20 C21 1.522(3)
C20 C23 1.529(3)
C21 H21A 0.96
C21 H21B 0.96
C21 H21C 0.96
C22 H22A 0.96
C22 H22B 0.96
C22 H22C 0.96
C23 H23A 0.96
C23 H23B 0.96
C23 H23C 0.96
N1 O1 1.4670(16)
C9A O3A 1.171(10)
C9A O2A 1.367(8)
O2A H8D 1.4375
C9B O3B 1.198(9)
C9B O2B 1.299(8)
C9B H10B 1.4725
O4 P1 1.4601(13)
O5 P1 1.5703(14)
O6 P1 1.5840(15)
